data_7059048
loop_
_publ_author_name
'Konarev, Dmitri V.'
'Faraonov, Maxim A.'
'Kuz`min, Alexey V.'
'Osipov, Nikita G.'
'Khasanov, Salavat S.'
'Otsuka, Akihiro'
'Yamochi, Hideki'
'Kitagawa, Hiroshi'
'Lyubovskaya, Rimma N.'

_publ_section_title
;
 Molecular structure, optical and magnetic properties of free-base
 tetrapyrazinoporphyrazine in various reduction states
;
_journal_name_full 'New Journal of Chemistry'
_journal_paper_doi 10.1039/C9NJ04775A
_journal_year 2019
_chemical_formula_moiety 'C6 H4 Cl2, 2(C18 H36 K N2 O6), 2(C12 H5 N8)'
_chemical_formula_sum 'C66 H86 Cl2 K2 N20 O12'
_chemical_formula_weight 1500.64
_space_group_crystal_system triclinic
_space_group_IT_number 2
_space_group_name_Hall '-P 1'
_space_group_name_H-M_alt 'P -1'
_atom_sites_solution_hydrogens geom
_atom_sites_solution_primary dual
_audit_creation_date 2019-06-29
_audit_creation_method
;
Olex2 1.2
(compiled 2018.05.29 svn.r3508 for OlexSys, GUI svn.r5506)
;
_audit_update_record
;
2019-09-08 deposited with the CCDC.	2019-11-14 downloaded from the CCDC.
;
_cell_angle_alpha 102.290(4)
_cell_angle_beta 99.291(3)
_cell_angle_gamma 95.730(3)
_cell_formula_units_Z 2
_cell_length_a 9.8535(3)
_cell_length_b 15.7516(7)
_cell_length_c 24.2437(11)
_cell_measurement_reflns_used 6167
_cell_measurement_temperature 112(2)
_cell_measurement_theta_max 25.6610
_cell_measurement_theta_min 1.7600
_cell_volume 3593.0(3)
_computing_cell_refinement 'CrysAlisPro 1.171.39.46 (Rigaku OD, 2018)'
_computing_data_collection 'CrysAlisPro 1.171.39.46 (Rigaku OD, 2018)'
_computing_data_reduction 'CrysAlisPro 1.171.39.46 (Rigaku OD, 2018)'
_computing_molecular_graphics 'Olex2 (Dolomanov et al., 2009)'
_computing_publication_material 'Olex2 (Dolomanov et al., 2009)'
_computing_structure_refinement 'ShelXL (Sheldrick, 2015)'
_computing_structure_solution 'ShelXT (Sheldrick, 2015)'
_diffrn_ambient_environment N~2~
_diffrn_ambient_temperature 112(2)
_diffrn_detector 'CCD plate'
_diffrn_detector_area_resol_mean 5.2283
_diffrn_detector_type AtlasS2
_diffrn_measured_fraction_theta_full 0.989
_diffrn_measured_fraction_theta_max 0.828
_diffrn_measurement_details
;
List of Runs (angles in degrees, time in seconds):

  # Type    Start    End  Width  t~exp~   \w     \q     \k     \f   Frames
#--------------------------------------------------------------------------
  1  \w      1.00  40.00   1.00   96.00    --   11.89 -99.00-120.00   39
  2  \w   -102.00 -66.00   1.00   96.00    --  -12.20-178.00   0.00   36
  3  \w      9.00  61.00   1.00   96.00    --  -12.20  37.00  90.00   52
  4  \w     -3.00  36.00   1.00   96.00    --  -12.20-124.00 154.00   39
  5  \w    -13.00  28.00   1.00   96.00    --  -12.20 -99.00-150.00   41
  6  \w    -88.00  23.00   1.00   96.00    --  -12.20 -19.00 -60.00  111
  7  \w    -38.00  -9.00   1.00   96.00    --  -12.20  37.00   0.00   29
;
_diffrn_measurement_device 'four-circle diffractometer'
_diffrn_measurement_device_type 'Xcalibur, AtlasS2, Gemini'
_diffrn_measurement_method '\w scans'
_diffrn_orient_matrix_type 'CrysAlisPro convention (1999,Acta A55,543-557)'
_diffrn_orient_matrix_UB_11 -0.0132411000
_diffrn_orient_matrix_UB_12 0.0007385000
_diffrn_orient_matrix_UB_13 -0.0295218000
_diffrn_orient_matrix_UB_21 0.0187627000
_diffrn_orient_matrix_UB_22 -0.0427353000
_diffrn_orient_matrix_UB_23 -0.0072258000
_diffrn_orient_matrix_UB_31 -0.0699867000
_diffrn_orient_matrix_UB_32 -0.0184138000
_diffrn_orient_matrix_UB_33 -0.0023812000
_diffrn_radiation_monochromator graphite
_diffrn_radiation_probe x-ray
_diffrn_radiation_type MoK\a
_diffrn_radiation_wavelength 0.71073
_diffrn_reflns_av_R_equivalents 0.0562
_diffrn_reflns_av_unetI/netI 0.1320
_diffrn_reflns_Laue_measured_fraction_full 0.989
_diffrn_reflns_Laue_measured_fraction_max 0.828
_diffrn_reflns_limit_h_max 12
_diffrn_reflns_limit_h_min -13
_diffrn_reflns_limit_k_max 21
_diffrn_reflns_limit_k_min -21
_diffrn_reflns_limit_l_max 33
_diffrn_reflns_limit_l_min -26
_diffrn_reflns_number 34558
_diffrn_reflns_point_group_measured_fraction_full 0.989
_diffrn_reflns_point_group_measured_fraction_max 0.828
_diffrn_reflns_theta_full 25.242
_diffrn_reflns_theta_max 29.667
_diffrn_reflns_theta_min 1.751
_diffrn_source 'fine-focus sealed X-ray tube'
_diffrn_source_type 'Enhance (Mo) X-ray Source'
_exptl_absorpt_coefficient_mu 0.281
_exptl_absorpt_correction_T_max 1.00000
_exptl_absorpt_correction_T_min 0.77552
_exptl_absorpt_correction_type multi-scan
_exptl_absorpt_process_details
;
CrysAlisPro 1.171.39.46 (Rigaku Oxford Diffraction, 2018)
Empirical absorption correction using spherical harmonics,
 implemented in SCALE3 ABSPACK scaling algorithm.
;
_exptl_crystal_colour 'metallic dark black'
_exptl_crystal_colour_lustre metallic
_exptl_crystal_colour_modifier dark
_exptl_crystal_colour_primary black
_exptl_crystal_density_diffrn 1.387
_exptl_crystal_description needle
_exptl_crystal_F_000 1580
_exptl_crystal_size_max 0.494
_exptl_crystal_size_mid 0.073
_exptl_crystal_size_min 0.039
_refine_diff_density_max 0.687
_refine_diff_density_min -1.129
_refine_diff_density_rms 0.100
_refine_ls_extinction_method none
_refine_ls_goodness_of_fit_ref 1.031
_refine_ls_hydrogen_treatment constr
_refine_ls_matrix_type full
_refine_ls_number_parameters 919
_refine_ls_number_reflns 16824
_refine_ls_number_restraints 0
_refine_ls_restrained_S_all 1.031
_refine_ls_R_factor_all 0.1626
_refine_ls_R_factor_gt 0.0677
_refine_ls_shift/su_max 0.001
_refine_ls_shift/su_mean 0.000
_refine_ls_structure_factor_coef Fsqd
_refine_ls_weighting_details 'w=1/[\s^2^(Fo^2^)+(0.0177P)^2^+5.6375P] where P=(Fo^2^+2Fc^2^)/3'
_refine_ls_weighting_scheme calc
_refine_ls_wR_factor_gt 0.1019
_refine_ls_wR_factor_ref 0.1378
_reflns_Friedel_coverage 0.000
_reflns_number_gt 8843
_reflns_number_total 16824
_reflns_threshold_expression 'I > 2\s(I)'
_cod_data_source_file c9nj04775a2.cif
_cod_data_source_block exp_1312_int1
_cod_database_code 7059048
_shelx_shelxl_version_number 2018/3
_chemical_oxdiff_formula C68H66N18Cl2K1V2
_shelx_space_group_comment
;
The symmetry employed for this shelxl refinement is uniquely defined
by the following loop, which should always be used as a source of
symmetry information in preference to the above space-group names.
They are only intended as comments.
;
_reflns_odcompleteness_completeness 98.95
_reflns_odcompleteness_iscentric 1
_reflns_odcompleteness_theta 26.32
_olex2_refinement_description
;
1. Fixed Uiso
 At 1.2 times of:
  All C(H) groups, All C(H,H) groups, All N(H) groups
2.a Secondary CH2 refined with riding coordinates:
 C101(H10A,H10B), C102(H10C,H10D), C103(H10E,H10F), C104(H10G,H10H), C105(H10I,
 H10J), C106(H10K,H10L), C107(H10M,H10N), C108(H10O,H10P), C109(H10Q,H10R),
 C110(H11A,H11B), C111(H11C,H11D), C112(H11E,H11F), C113(H11G,H11H), C114(H11I,
 H11J), C115(H11K,H11L), C116(H11M,H11N), C117(H11O,H11P), C118(H11Q,H11R),
 C201(H20A,H20B), C202(H20C,H20D), C203(H20E,H20F), C204(H20G,H20H), C205(H20I,
 H20J), C206(H20K,H20L), C207(H20M,H20N), C208(H20O,H20P), C209(H20Q,H20R),
 C210(H21A,H21B), C211(H21C,H21D), C212(H21E,H21F), C213(H21G,H21H), C214(H21I,
 H21J), C215(H21K,H21L), C216(H21M,H21N), C217(H21O,H21P), C218(H21Q,H21R)
2.b Aromatic/amide H refined with riding coordinates:
 C53(H53), C54(H54), C55(H55), C56(H56), C304(H304), C305(H305), C310(H310),
 C311(H311), N301(H301), C404(H404), C405(H405), C410(H410), C411(H411),
 N401(H401)
;
_olex2_submission_special_instructions 'No special instructions were received'
_oxdiff_exptl_absorpt_empirical_details
;
Empirical correction (ABSPACK) includes:
- Absorption correction using spherical harmonics
- Frame scaling
;
_oxdiff_exptl_absorpt_empirical_full_max 1.330
_oxdiff_exptl_absorpt_empirical_full_min 0.840

loop_
_space_group_symop_operation_xyz
'x, y, z'
'-x, -y, -z'

loop_
_atom_site_label
_atom_site_type_symbol
_atom_site_fract_x
_atom_site_fract_y
_atom_site_fract_z
_atom_site_U_iso_or_equiv
_atom_site_adp_type
_atom_site_occupancy
_atom_site_site_symmetry_order
_atom_site_calc_flag
_atom_site_refinement_flags_posn
C51 C 0.7957(4) 0.1209(3) 0.76946(17) 0.0339(10) Uani 1 1 d .
C52 C 0.9401(4) 0.1351(3) 0.78052(16) 0.0307(9) Uani 1 1 d .
C53 C 1.0107(4) 0.2192(3) 0.80284(16) 0.0357(11) Uani 1 1 d .
H53 H 1.107291 0.228467 0.810743 0.043 Uiso 1 1 calc R
C54 C 0.9370(5) 0.2890(3) 0.81328(18) 0.0411(11) Uani 1 1 d .
H54 H 0.984159 0.345639 0.827484 0.049 Uiso 1 1 calc R
C55 C 0.7933(5) 0.2753(3) 0.80272(19) 0.0450(11) Uani 1 1 d .
H55 H 0.744143 0.322560 0.810204 0.054 Uiso 1 1 calc R
C56 C 0.7228(5) 0.1915(3) 0.78110(19) 0.0454(12) Uani 1 1 d .
H56 H 0.626296 0.182292 0.774329 0.055 Uiso 1 1 calc R
Cl51 Cl 0.70480(12) 0.01671(8) 0.74152(6) 0.0563(3) Uani 1 1 d .
Cl52 Cl 1.03400(11) 0.04858(7) 0.76552(5) 0.0435(3) Uani 1 1 d .
C101 C 0.5061(4) 0.2679(3) 0.21261(18) 0.0439(12) Uani 1 1 d .
H10A H 0.463431 0.219247 0.225484 0.053 Uiso 1 1 calc R
H10B H 0.583169 0.298697 0.242705 0.053 Uiso 1 1 calc R
C102 C 0.5611(4) 0.2323(3) 0.15913(17) 0.0417(11) Uani 1 1 d .
H10C H 0.598278 0.280323 0.144242 0.050 Uiso 1 1 calc R
H10D H 0.635348 0.198505 0.168093 0.050 Uiso 1 1 calc R
C103 C 0.5033(4) 0.1390(3) 0.06748(16) 0.0282(9) Uani 1 1 d .
H10E H 0.571126 0.101618 0.077613 0.034 Uiso 1 1 calc R
H10F H 0.548847 0.184513 0.052654 0.034 Uiso 1 1 calc R
C104 C 0.3864(4) 0.0862(2) 0.02259(16) 0.0253(8) Uani 1 1 d .
H10G H 0.422601 0.054236 -0.009391 0.030 Uiso 1 1 calc R
H10H H 0.336211 0.043838 0.038453 0.030 Uiso 1 1 calc R
C105 C 0.1968(4) 0.0951(3) -0.04665(15) 0.0277(9) Uani 1 1 d .
H10I H 0.144481 0.046008 -0.037636 0.033 Uiso 1 1 calc R
H10J H 0.245169 0.072184 -0.077200 0.033 Uiso 1 1 calc R
C106 C 0.0993(4) 0.1547(3) -0.06635(16) 0.0321(10) Uani 1 1 d .
H10K H 0.152618 0.203306 -0.075538 0.039 Uiso 1 1 calc R
H10L H 0.036469 0.122638 -0.101249 0.039 Uiso 1 1 calc R
C107 C 0.4748(4) 0.4147(3) 0.2037(2) 0.0469(13) Uani 1 1 d .
H10M H 0.548379 0.406518 0.181690 0.056 Uiso 1 1 calc R
H10N H 0.517765 0.444343 0.242856 0.056 Uiso 1 1 calc R
C108 C 0.3823(5) 0.4729(3) 0.1793(2) 0.0450(12) Uani 1 1 d .
H10O H 0.307388 0.481216 0.200521 0.054 Uiso 1 1 calc R
H10P H 0.435039 0.529959 0.183091 0.054 Uiso 1 1 calc R
C109 C 0.2513(5) 0.4941(3) 0.0948(2) 0.0452(12) Uani 1 1 d .
H10Q H 0.310639 0.549217 0.099870 0.054 Uiso 1 1 calc R
H10R H 0.172371 0.505977 0.113109 0.054 Uiso 1 1 calc R
C110 C 0.2028(5) 0.4540(3) 0.03285(19) 0.0422(12) Uani 1 1 d .
H11A H 0.162964 0.496527 0.013859 0.051 Uiso 1 1 calc R
H11B H 0.280705 0.436256 0.015506 0.051 Uiso 1 1 calc R
C111 C 0.0434(4) 0.3442(3) -0.03351(17) 0.0367(10) Uani 1 1 d .
H11C H 0.116861 0.331569 -0.054966 0.044 Uiso 1 1 calc R
H11D H -0.006922 0.386465 -0.048958 0.044 Uiso 1 1 calc R
C112 C -0.0533(4) 0.2616(3) -0.03954(18) 0.0349(10) Uani 1 1 d .
H11E H -0.122280 0.274485 -0.015733 0.042 Uiso 1 1 calc R
H11F H -0.101594 0.242051 -0.079146 0.042 Uiso 1 1 calc R
C113 C 0.3184(4) 0.3359(3) 0.24860(17) 0.0328(10) Uani 1 1 d .
H11G H 0.263624 0.383108 0.245635 0.039 Uiso 1 1 calc R
H11H H 0.379093 0.351821 0.286008 0.039 Uiso 1 1 calc R
C114 C 0.2220(4) 0.2533(3) 0.24487(16) 0.0311(9) Uani 1 1 d .
H11I H 0.275762 0.206899 0.251428 0.037 Uiso 1 1 calc R
H11J H 0.165406 0.263854 0.274214 0.037 Uiso 1 1 calc R
C115 C 0.0497(4) 0.1456(2) 0.18258(16) 0.0279(9) Uani 1 1 d .
H11K H 0.018517 0.142665 0.218177 0.033 Uiso 1 1 calc R
H11L H 0.102511 0.097526 0.172944 0.033 Uiso 1 1 calc R
C116 C -0.0728(4) 0.1377(2) 0.13560(16) 0.0285(9) Uani 1 1 d .
H11M H -0.136535 0.085378 0.133275 0.034 Uiso 1 1 calc R
H11N H -0.121459 0.188125 0.143860 0.034 Uiso 1 1 calc R
C117 C -0.1378(3) 0.1402(2) 0.03801(16) 0.0256(9) Uani 1 1 d .
H11O H -0.162878 0.198957 0.045798 0.031 Uiso 1 1 calc R
H11P H -0.218932 0.098931 0.036714 0.031 Uiso 1 1 calc R
C118 C -0.0891(4) 0.1206(2) -0.01857(16) 0.0290(9) Uani 1 1 d .
H11Q H -0.051279 0.065586 -0.023023 0.035 Uiso 1 1 calc R
H11R H -0.168081 0.113778 -0.049552 0.035 Uiso 1 1 calc R
K101 K 0.20761(8) 0.25801(5) 0.08892(3) 0.02309(19) Uani 1 1 d .
N101 N 0.4042(3) 0.3276(2) 0.20391(14) 0.0315(8) Uani 1 1 d .
N102 N 0.0169(3) 0.1900(2) -0.02322(13) 0.0266(7) Uani 1 1 d .
O101 O 0.4515(2) 0.17795(16) 0.11719(10) 0.0275(6) Uani 1 1 d .
O102 O 0.2950(2) 0.14206(16) 0.00298(10) 0.0247(6) Uani 1 1 d .
O103 O 0.3265(3) 0.43533(18) 0.12066(12) 0.0386(7) Uani 1 1 d .
O104 O 0.1017(3) 0.37984(17) 0.02566(12) 0.0354(7) Uani 1 1 d .
O105 O 0.1353(2) 0.22742(16) 0.18967(10) 0.0244(6) Uani 1 1 d .
O106 O -0.0273(2) 0.13273(16) 0.08223(10) 0.0241(6) Uani 1 1 d .
C201 C 0.1057(4) 0.3353(3) 0.66986(18) 0.0356(10) Uani 1 1 d .
H20A H 0.088444 0.345980 0.708850 0.043 Uiso 1 1 calc R
H20B H 0.020389 0.339240 0.644838 0.043 Uiso 1 1 calc R
C202 C 0.2159(4) 0.4063(3) 0.66642(18) 0.0384(11) Uani 1 1 d .
H20C H 0.186702 0.463382 0.678298 0.046 Uiso 1 1 calc R
H20D H 0.301696 0.404452 0.691865 0.046 Uiso 1 1 calc R
C203 C 0.3221(4) 0.4659(2) 0.59968(18) 0.0351(10) Uani 1 1 d .
H20E H 0.418522 0.466028 0.616363 0.042 Uiso 1 1 calc R
H20F H 0.293176 0.520576 0.617538 0.042 Uiso 1 1 calc R
C204 C 0.3062(4) 0.4569(3) 0.53657(18) 0.0345(10) Uani 1 1 d .
H20G H 0.208587 0.450882 0.519625 0.041 Uiso 1 1 calc R
H20H H 0.353265 0.509000 0.528890 0.041 Uiso 1 1 calc R
C205 C 0.3475(4) 0.3701(3) 0.45054(17) 0.0338(10) Uani 1 1 d .
H20I H 0.395368 0.420928 0.441600 0.041 Uiso 1 1 calc R
H20J H 0.249798 0.364274 0.433726 0.041 Uiso 1 1 calc R
C206 C 0.4071(4) 0.2888(2) 0.42613(17) 0.0314(9) Uani 1 1 d .
H20K H 0.415337 0.288104 0.386717 0.038 Uiso 1 1 calc R
H20L H 0.499637 0.291217 0.447893 0.038 Uiso 1 1 calc R
C207 C 0.2523(4) 0.2309(3) 0.69781(16) 0.0300(9) Uani 1 1 d .
H20M H 0.216296 0.228396 0.732456 0.036 Uiso 1 1 calc R
H20N H 0.325760 0.280383 0.707265 0.036 Uiso 1 1 calc R
C208 C 0.3128(4) 0.1474(3) 0.67832(16) 0.0291(9) Uani 1 1 d .
H20O H 0.383276 0.139569 0.709017 0.035 Uiso 1 1 calc R
H20P H 0.240473 0.097333 0.668568 0.035 Uiso 1 1 calc R
C209 C 0.4354(4) 0.0789(2) 0.60939(16) 0.0268(9) Uani 1 1 d .
H20Q H 0.364644 0.028408 0.592934 0.032 Uiso 1 1 calc R
H20R H 0.496892 0.065982 0.641128 0.032 Uiso 1 1 calc R
C210 C 0.5164(4) 0.0971(2) 0.56461(16) 0.0248(8) Uani 1 1 d .
H21A H 0.583679 0.149344 0.580703 0.030 Uiso 1 1 calc R
H21B H 0.566412 0.048311 0.552952 0.030 Uiso 1 1 calc R
C211 C 0.5039(3) 0.1341(2) 0.47524(15) 0.0245(9) Uani 1 1 d .
H21C H 0.568871 0.092918 0.466837 0.029 Uiso 1 1 calc R
H21D H 0.556373 0.192031 0.491307 0.029 Uiso 1 1 calc R
C212 C 0.4054(4) 0.1344(2) 0.42088(16) 0.0255(9) Uani 1 1 d .
H21E H 0.458404 0.138334 0.390878 0.031 Uiso 1 1 calc R
H21F H 0.343515 0.079229 0.408727 0.031 Uiso 1 1 calc R
C213 C 0.0151(3) 0.1822(3) 0.64836(15) 0.0277(9) Uani 1 1 d .
H21G H -0.031802 0.202009 0.680013 0.033 Uiso 1 1 calc R
H21H H 0.043513 0.125971 0.651531 0.033 Uiso 1 1 calc R
C214 C -0.0857(4) 0.1699(3) 0.59287(16) 0.0292(9) Uani 1 1 d .
H21I H -0.167829 0.130524 0.593014 0.035 Uiso 1 1 calc R
H21J H -0.113906 0.225828 0.588854 0.035 Uiso 1 1 calc R
C215 C -0.1243(4) 0.1102(3) 0.49347(15) 0.0271(9) Uani 1 1 d .
H21K H -0.166421 0.161095 0.486883 0.033 Uiso 1 1 calc R
H21L H -0.196837 0.066027 0.496574 0.033 Uiso 1 1 calc R
C216 C -0.0561(4) 0.0749(2) 0.44435(16) 0.0277(9) Uani 1 1 d .
H21M H -0.010401 0.025533 0.451655 0.033 Uiso 1 1 calc R
H21N H -0.125281 0.054655 0.409367 0.033 Uiso 1 1 calc R
C217 C 0.0917(4) 0.1158(3) 0.38543(16) 0.0315(10) Uani 1 1 d .
H21O H 0.014915 0.105073 0.353139 0.038 Uiso 1 1 calc R
H21P H 0.131667 0.061861 0.384871 0.038 Uiso 1 1 calc R
C218 C 0.1996(4) 0.1870(3) 0.38051(16) 0.0299(9) Uani 1 1 d .
H21Q H 0.229771 0.169615 0.344098 0.036 Uiso 1 1 calc R
H21R H 0.157480 0.240078 0.380265 0.036 Uiso 1 1 calc R
K201 K 0.23408(8) 0.22757(5) 0.54014(3) 0.02389(19) Uani 1 1 d .
N201 N 0.1398(3) 0.2455(2) 0.65392(13) 0.0253(7) Uani 1 1 d .
N202 N 0.3222(3) 0.2067(2) 0.42731(13) 0.0247(7) Uani 1 1 d .
O201 O 0.2373(3) 0.39321(16) 0.60907(11) 0.0321(6) Uani 1 1 d .
O202 O 0.3641(2) 0.38135(17) 0.51142(11) 0.0307(6) Uani 1 1 d .
O203 O 0.3725(2) 0.15370(16) 0.62937(10) 0.0257(6) Uani 1 1 d .
O204 O 0.4254(2) 0.10922(16) 0.51598(10) 0.0249(6) Uani 1 1 d .
O205 O -0.0228(2) 0.13423(16) 0.54575(10) 0.0244(6) Uani 1 1 d .
O206 O 0.0432(2) 0.14232(16) 0.43772(10) 0.0262(6) Uani 1 1 d .
C301 C 1.1097(3) 0.4981(2) 0.38877(15) 0.0190(8) Uani 1 1 d .
C302 C 0.9518(3) 0.3738(2) 0.38247(15) 0.0200(8) Uani 1 1 d .
C303 C 0.8758(3) 0.2918(2) 0.35138(15) 0.0202(8) Uani 1 1 d .
C304 C 0.7861(4) 0.1689(2) 0.28383(16) 0.0262(9) Uani 1 1 d .
H304 H 0.778333 0.132983 0.247327 0.031 Uiso 1 1 calc R
C305 C 0.7072(4) 0.1402(2) 0.32100(16) 0.0260(9) Uani 1 1 d .
H305 H 0.649193 0.086866 0.307626 0.031 Uiso 1 1 calc R
C306 C 0.7956(3) 0.2619(2) 0.38941(15) 0.0205(8) Uani 1 1 d .
C307 C 0.8296(3) 0.3272(2) 0.44183(15) 0.0200(8) Uani 1 1 d .
C308 C 0.8004(3) 0.3783(2) 0.53752(15) 0.0198(8) Uani 1 1 d .
C309 C 0.7331(3) 0.3736(2) 0.58663(15) 0.0191(8) Uani 1 1 d .
C310 C 0.5977(4) 0.3254(2) 0.64210(16) 0.0272(9) Uani 1 1 d .
H310 H 0.530769 0.284496 0.648498 0.033 Uiso 1 1 calc R
C311 C 0.6521(4) 0.3983(2) 0.68605(16) 0.0268(9) Uani 1 1 d .
H311 H 0.619546 0.403576 0.720392 0.032 Uiso 1 1 calc R
C312 C 0.7873(3) 0.4470(2) 0.63087(15) 0.0192(8) Uani 1 1 d .
N301 N 1.1055(3) 0.54509(18) 0.44426(12) 0.0210(7) Uani 1 1 d .
H301 H 1.050111 0.528159 0.465035 0.025 Uiso 1 1 calc R
N302 N 1.0431(3) 0.42308(19) 0.35989(12) 0.0209(7) Uani 1 1 d .
N303 N 0.9238(3) 0.39437(18) 0.43716(12) 0.0195(6) Uani 1 1 d .
N304 N 0.8722(3) 0.24466(19) 0.29729(13) 0.0244(7) Uani 1 1 d .
N305 N 0.7103(3) 0.18487(19) 0.37462(13) 0.0255(7) Uani 1 1 d .
N306 N 0.7703(3) 0.32082(19) 0.48897(12) 0.0219(7) Uani 1 1 d .
N307 N 0.6363(3) 0.31069(19) 0.59081(13) 0.0256(7) Uani 1 1 d .
N308 N 0.7490(3) 0.46180(19) 0.68217(13) 0.0249(7) Uani 1 1 d .
C401 C 0.6862(3) 0.3959(2) 1.06263(15) 0.0172(7) Uani 1 1 d .
C402 C 0.5629(3) 0.3145(2) 0.97236(15) 0.0188(8) Uani 1 1 d .
C403 C 0.5291(3) 0.2346(2) 0.92963(15) 0.0181(8) Uani 1 1 d .
C404 C 0.5163(4) 0.0956(2) 0.87974(16) 0.0257(9) Uani 1 1 d .
H404 H 0.542818 0.039925 0.875283 0.031 Uiso 1 1 calc R
C405 C 0.4187(4) 0.1119(2) 0.83556(16) 0.0266(9) Uani 1 1 d .
H405 H 0.383495 0.065919 0.803767 0.032 Uiso 1 1 calc R
C406 C 0.4309(3) 0.2511(2) 0.88443(15) 0.0198(8) Uani 1 1 d .
C407 C 0.4105(3) 0.3401(2) 0.90201(15) 0.0186(8) Uani 1 1 d .
C408 C 0.3037(3) 0.4608(2) 0.88497(15) 0.0193(8) Uani 1 1 d .
C409 C 0.2094(3) 0.5062(2) 0.85195(15) 0.0188(8) Uani 1 1 d .
C410 C 0.0599(4) 0.5338(2) 0.78043(17) 0.0289(9) Uani 1 1 d .
H410 H 0.003496 0.516695 0.744197 0.035 Uiso 1 1 calc R
C411 C 0.0654(4) 0.6193(3) 0.81138(17) 0.0304(9) Uani 1 1 d .
H411 H 0.013207 0.656543 0.794823 0.036 Uiso 1 1 calc R
C412 C 0.2152(3) 0.5917(2) 0.88354(15) 0.0189(8) Uani 1 1 d .
N401 N 0.6360(3) 0.47587(18) 1.06501(12) 0.0180(6) Uani 1 1 d .
H401 H 0.574281 0.485339 1.038449 0.022 Uiso 1 1 calc R
N402 N 0.6562(3) 0.32392(18) 1.02301(12) 0.0197(7) Uani 1 1 d .
N403 N 0.4909(3) 0.37735(18) 0.95529(12) 0.0196(7) Uani 1 1 d .
N404 N 0.5729(3) 0.15575(19) 0.92776(13) 0.0234(7) Uani 1 1 d .
N405 N 0.3733(3) 0.18887(19) 0.83621(13) 0.0244(7) Uani 1 1 d .
N406 N 0.3213(3) 0.37963(19) 0.86891(12) 0.0217(7) Uani 1 1 d .
N407 N 0.1312(3) 0.47410(19) 0.79960(13) 0.0256(7) Uani 1 1 d .
N408 N 0.1429(3) 0.6508(2) 0.86436(13) 0.0266(7) Uani 1 1 d .

loop_
_atom_site_aniso_label
_atom_site_aniso_U_11
_atom_site_aniso_U_22
_atom_site_aniso_U_33
_atom_site_aniso_U_23
_atom_site_aniso_U_13
_atom_site_aniso_U_12
C51 0.039(2) 0.029(2) 0.030(2) 0.0069(19) -0.0021(18) -0.0014(19)
C52 0.042(2) 0.033(2) 0.020(2) 0.0123(18) 0.0051(17) 0.0050(18)
C53 0.043(2) 0.041(3) 0.021(2) 0.011(2) 0.0058(18) -0.011(2)
C54 0.061(3) 0.031(3) 0.029(3) 0.012(2) 0.004(2) -0.007(2)
C55 0.056(3) 0.038(3) 0.042(3) 0.013(2) 0.003(2) 0.010(2)
C56 0.040(3) 0.044(3) 0.048(3) 0.014(2) -0.005(2) -0.001(2)
Cl51 0.0484(7) 0.0346(7) 0.0739(9) 0.0098(6) -0.0119(6) -0.0077(5)
Cl52 0.0477(7) 0.0468(7) 0.0402(7) 0.0147(5) 0.0111(5) 0.0121(5)
C101 0.029(2) 0.065(3) 0.031(3) -0.005(2) 0.0007(18) 0.016(2)
C102 0.022(2) 0.062(3) 0.035(3) -0.002(2) 0.0030(18) 0.010(2)
C103 0.024(2) 0.038(2) 0.029(2) 0.0118(19) 0.0090(17) 0.0141(17)
C104 0.029(2) 0.024(2) 0.027(2) 0.0079(17) 0.0077(16) 0.0141(16)
C105 0.026(2) 0.037(2) 0.021(2) 0.0028(18) 0.0081(16) 0.0135(17)
C106 0.033(2) 0.045(3) 0.025(2) 0.012(2) 0.0101(17) 0.0165(19)
C107 0.037(3) 0.052(3) 0.040(3) -0.006(2) 0.008(2) -0.012(2)
C108 0.052(3) 0.031(3) 0.049(3) 0.001(2) 0.018(2) -0.005(2)
C109 0.061(3) 0.024(2) 0.059(3) 0.015(2) 0.030(3) 0.005(2)
C110 0.061(3) 0.033(3) 0.047(3) 0.020(2) 0.030(2) 0.018(2)
C111 0.048(3) 0.046(3) 0.029(3) 0.019(2) 0.018(2) 0.026(2)
C112 0.037(2) 0.046(3) 0.033(3) 0.018(2) 0.0152(19) 0.025(2)
C113 0.027(2) 0.043(3) 0.027(2) 0.0020(19) 0.0032(17) 0.0099(18)
C114 0.033(2) 0.042(3) 0.022(2) 0.0090(19) 0.0086(17) 0.0156(18)
C115 0.035(2) 0.029(2) 0.026(2) 0.0116(18) 0.0168(18) 0.0074(17)
C116 0.027(2) 0.028(2) 0.032(2) 0.0048(18) 0.0172(18) 0.0025(16)
C117 0.0194(19) 0.027(2) 0.033(2) 0.0097(18) 0.0065(16) 0.0068(15)
C118 0.022(2) 0.034(2) 0.030(2) 0.0039(19) 0.0040(16) 0.0113(16)
K101 0.0233(4) 0.0251(5) 0.0236(5) 0.0070(4) 0.0093(3) 0.0055(3)
N101 0.0220(17) 0.037(2) 0.033(2) 0.0004(16) 0.0076(14) 0.0047(14)
N102 0.0244(17) 0.0325(19) 0.0281(19) 0.0103(15) 0.0093(14) 0.0137(14)
O101 0.0189(13) 0.0372(16) 0.0256(15) 0.0029(12) 0.0059(11) 0.0070(11)
O102 0.0241(13) 0.0262(15) 0.0263(15) 0.0072(12) 0.0044(11) 0.0132(11)
O103 0.0517(18) 0.0290(17) 0.0347(18) 0.0020(14) 0.0171(14) 0.0003(14)
O104 0.0474(17) 0.0305(16) 0.0377(18) 0.0159(14) 0.0222(14) 0.0102(13)
O105 0.0237(13) 0.0306(15) 0.0211(15) 0.0090(12) 0.0055(11) 0.0054(11)
O106 0.0215(13) 0.0313(15) 0.0234(15) 0.0086(12) 0.0096(11) 0.0080(11)
C201 0.038(2) 0.035(3) 0.035(3) 0.001(2) 0.0149(19) 0.0109(19)
C202 0.043(3) 0.035(3) 0.035(3) 0.001(2) 0.010(2) 0.0061(19)
C203 0.033(2) 0.023(2) 0.049(3) 0.008(2) 0.0050(19) 0.0049(17)
C204 0.033(2) 0.026(2) 0.048(3) 0.013(2) 0.0075(19) 0.0089(17)
C205 0.031(2) 0.035(2) 0.041(3) 0.020(2) 0.0085(19) 0.0050(18)
C206 0.030(2) 0.035(2) 0.034(2) 0.017(2) 0.0094(18) 0.0047(18)
C207 0.025(2) 0.044(3) 0.022(2) 0.0073(19) 0.0065(16) 0.0044(17)
C208 0.021(2) 0.044(3) 0.026(2) 0.0153(19) 0.0050(16) 0.0054(17)
C209 0.024(2) 0.026(2) 0.033(2) 0.0129(18) 0.0057(17) 0.0068(16)
C210 0.0224(19) 0.024(2) 0.029(2) 0.0092(18) 0.0029(16) 0.0065(15)
C211 0.0219(19) 0.027(2) 0.029(2) 0.0089(17) 0.0124(16) 0.0060(15)
C212 0.025(2) 0.027(2) 0.028(2) 0.0083(18) 0.0111(17) 0.0073(16)
C213 0.022(2) 0.040(2) 0.022(2) 0.0078(18) 0.0060(16) 0.0032(17)
C214 0.022(2) 0.037(2) 0.031(2) 0.0069(19) 0.0101(17) 0.0062(17)
C215 0.0205(19) 0.035(2) 0.025(2) 0.0101(18) -0.0002(16) -0.0004(16)
C216 0.026(2) 0.027(2) 0.027(2) 0.0050(18) -0.0021(16) -0.0006(16)
C217 0.028(2) 0.042(3) 0.023(2) 0.0055(19) 0.0028(17) 0.0032(18)
C218 0.028(2) 0.044(3) 0.021(2) 0.0112(19) 0.0039(16) 0.0095(18)
K201 0.0214(4) 0.0267(5) 0.0249(5) 0.0070(4) 0.0064(3) 0.0045(3)
N201 0.0226(16) 0.0291(19) 0.0227(18) 0.0032(15) 0.0041(13) 0.0033(13)
N202 0.0203(16) 0.0296(19) 0.0256(18) 0.0100(15) 0.0033(13) 0.0045(13)
O201 0.0342(15) 0.0267(16) 0.0358(17) 0.0066(13) 0.0090(12) 0.0035(12)
O202 0.0309(15) 0.0297(16) 0.0373(18) 0.0169(13) 0.0070(12) 0.0109(12)
O203 0.0254(14) 0.0274(15) 0.0281(15) 0.0096(12) 0.0100(11) 0.0069(11)
O204 0.0193(13) 0.0346(16) 0.0242(15) 0.0124(12) 0.0050(11) 0.0060(11)
O205 0.0197(13) 0.0307(15) 0.0225(15) 0.0048(12) 0.0034(10) 0.0057(11)
O206 0.0237(13) 0.0286(15) 0.0256(15) 0.0061(12) 0.0060(11) -0.0003(11)
C301 0.0192(18) 0.021(2) 0.018(2) 0.0052(16) 0.0040(14) 0.0053(14)
C302 0.0186(18) 0.022(2) 0.022(2) 0.0088(16) 0.0052(15) 0.0039(14)
C303 0.0189(18) 0.024(2) 0.017(2) 0.0015(16) 0.0021(14) 0.0054(14)
C304 0.026(2) 0.030(2) 0.020(2) 0.0004(17) 0.0038(16) 0.0048(16)
C305 0.026(2) 0.022(2) 0.025(2) -0.0010(17) 0.0026(16) 0.0001(15)
C306 0.0179(18) 0.021(2) 0.022(2) 0.0045(16) 0.0033(15) 0.0013(14)
C307 0.0213(18) 0.0186(19) 0.020(2) 0.0031(16) 0.0053(15) 0.0040(14)
C308 0.0248(19) 0.0163(19) 0.020(2) 0.0059(16) 0.0064(15) 0.0046(14)
C309 0.0197(18) 0.0190(19) 0.020(2) 0.0054(16) 0.0051(14) 0.0037(14)
C310 0.029(2) 0.025(2) 0.029(2) 0.0061(18) 0.0132(17) -0.0004(16)
C311 0.033(2) 0.029(2) 0.020(2) 0.0042(17) 0.0113(17) 0.0023(17)
C312 0.0153(17) 0.024(2) 0.021(2) 0.0085(16) 0.0057(14) 0.0060(14)
N301 0.0240(16) 0.0198(17) 0.0201(17) 0.0031(13) 0.0106(13) -0.0003(12)
N302 0.0209(15) 0.0214(17) 0.0214(17) 0.0059(14) 0.0050(13) 0.0046(12)
N303 0.0208(15) 0.0207(16) 0.0185(17) 0.0053(13) 0.0059(12) 0.0047(12)
N304 0.0218(16) 0.0272(18) 0.0237(18) 0.0044(14) 0.0035(13) 0.0053(13)
N305 0.0229(16) 0.0239(18) 0.0284(19) 0.0032(15) 0.0062(13) 0.0013(13)
N306 0.0241(16) 0.0214(17) 0.0208(18) 0.0040(14) 0.0066(13) 0.0042(12)
N307 0.0282(17) 0.0211(17) 0.0296(19) 0.0074(14) 0.0100(14) 0.0028(13)
N308 0.0230(16) 0.0283(18) 0.0246(18) 0.0078(14) 0.0070(13) 0.0020(13)
C401 0.0161(17) 0.0177(19) 0.019(2) 0.0054(16) 0.0028(14) 0.0049(14)
C402 0.0186(18) 0.0189(19) 0.020(2) 0.0067(16) 0.0019(14) 0.0039(14)
C403 0.0209(18) 0.0162(19) 0.019(2) 0.0048(15) 0.0060(14) 0.0066(14)
C404 0.028(2) 0.022(2) 0.028(2) 0.0051(18) 0.0045(17) 0.0086(16)
C405 0.034(2) 0.021(2) 0.021(2) 0.0000(17) -0.0004(16) 0.0047(16)
C406 0.0209(18) 0.020(2) 0.016(2) 0.0012(16) 0.0013(14) 0.0039(14)
C407 0.0175(17) 0.0192(19) 0.020(2) 0.0082(16) -0.0006(14) 0.0048(14)
C408 0.0191(18) 0.019(2) 0.019(2) 0.0043(16) 0.0015(14) 0.0020(14)
C409 0.0194(18) 0.020(2) 0.016(2) 0.0051(16) -0.0010(14) 0.0029(14)
C410 0.030(2) 0.026(2) 0.027(2) 0.0038(18) -0.0048(17) 0.0080(17)
C411 0.031(2) 0.030(2) 0.028(2) 0.0068(19) -0.0042(17) 0.0130(17)
C412 0.0189(18) 0.021(2) 0.020(2) 0.0087(16) 0.0019(14) 0.0091(14)
N401 0.0197(15) 0.0182(16) 0.0149(16) 0.0048(13) -0.0029(12) 0.0053(12)
N402 0.0184(15) 0.0217(17) 0.0178(17) 0.0025(14) 0.0015(12) 0.0046(12)
N403 0.0190(15) 0.0195(17) 0.0192(17) 0.0060(13) -0.0019(12) 0.0030(12)
N404 0.0229(16) 0.0213(17) 0.0272(19) 0.0058(14) 0.0054(13) 0.0070(13)
N405 0.0279(17) 0.0195(17) 0.0237(18) 0.0038(14) 0.0001(13) 0.0042(13)
N406 0.0210(16) 0.0198(17) 0.0245(18) 0.0081(14) -0.0002(13) 0.0052(12)
N407 0.0274(17) 0.0224(18) 0.0261(19) 0.0067(15) -0.0011(14) 0.0073(13)
N408 0.0260(17) 0.0275(19) 0.0248(19) 0.0065(15) -0.0036(14) 0.0097(14)

loop_
_atom_type_symbol
_atom_type_description
_atom_type_scat_dispersion_real
_atom_type_scat_dispersion_imag
_atom_type_scat_source
C C 0.0033 0.0016 'International Tables Vol C Tables 4.2.6.8 and 6.1.1.4'
H H 0.0000 0.0000 'International Tables Vol C Tables 4.2.6.8 and 6.1.1.4'
Cl Cl 0.1484 0.1585 'International Tables Vol C Tables 4.2.6.8 and 6.1.1.4'
K K 0.2009 0.2494 'International Tables Vol C Tables 4.2.6.8 and 6.1.1.4'
N N 0.0061 0.0033 'International Tables Vol C Tables 4.2.6.8 and 6.1.1.4'
O O 0.0106 0.0060 'International Tables Vol C Tables 4.2.6.8 and 6.1.1.4'

loop_
_exptl_crystal_face_index_h
_exptl_crystal_face_index_k
_exptl_crystal_face_index_l
_exptl_crystal_face_perp_dist
0 -1 0 0.0125
0 1 0 0.0265
0 0 1 0.0312
0 0 -1 0.0312
-5 1 2 0.2280
5 -1 -2 0.2651

loop_
_geom_angle_atom_site_label_1
_geom_angle_atom_site_label_2
_geom_angle_atom_site_label_3
_geom_angle
_geom_angle_site_symmetry_1
_geom_angle_site_symmetry_3
C52 C51 Cl51 121.3(3) . .
C56 C51 C52 119.5(4) . .
C56 C51 Cl51 119.2(3) . .
C51 C52 Cl52 120.6(3) . .
C53 C52 C51 120.3(4) . .
C53 C52 Cl52 119.1(3) . .
C54 C53 C52 119.6(4) . .
C53 C54 C55 120.4(4) . .
C56 C55 C54 120.0(4) . .
C55 C56 C51 120.1(4) . .
N101 C101 C102 113.0(4) . .
O101 C102 C101 109.2(3) . .
O101 C103 C104 109.6(3) . .
O102 C104 C103 109.9(3) . .
O102 C105 C106 110.0(3) . .
N102 C106 C105 113.3(3) . .
N101 C107 C108 114.8(3) . .
O103 C108 C107 110.4(4) . .
O103 C109 C110 109.1(3) . .
O104 C110 C109 109.6(3) . .
O104 C111 C112 109.4(3) . .
N102 C112 C111 113.7(3) . .
N101 C113 C114 113.8(3) . .
O105 C114 C113 109.6(3) . .
O105 C115 C116 109.2(3) . .
O106 C116 C115 109.6(3) . .
O106 C117 C118 108.4(3) . .
N102 C118 C117 112.6(3) . .
N102 K101 N101 179.82(9) . .
O101 K101 N101 59.40(8) . .
O101 K101 N102 120.43(8) . .
O102 K101 N101 118.69(8) . .
O102 K101 N102 61.13(8) . .
O102 K101 O101 60.64(7) . .
O102 K101 O103 119.99(7) . .
O102 K101 O104 100.46(8) . .
O102 K101 O105 128.15(8) . .
O102 K101 O106 89.99(7) . .
O103 K101 N101 60.56(9) . .
O103 K101 N102 119.46(9) . .
O103 K101 O101 99.48(8) . .
O103 K101 O104 60.00(9) . .
O103 K101 O106 147.24(8) . .
O104 K101 N101 119.31(9) . .
O104 K101 N102 60.76(8) . .
O104 K101 O101 142.43(7) . .
O105 K101 N101 59.03(7) . .
O105 K101 N102 121.09(8) . .
O105 K101 O101 86.74(7) . .
O105 K101 O103 103.28(8) . .
O105 K101 O104 126.65(7) . .
O105 K101 O106 60.79(7) . .
O106 K101 N101 118.72(8) . .
O106 K101 N102 61.37(7) . .
O106 K101 O101 107.33(7) . .
O106 K101 O104 104.59(8) . .
C101 N101 C107 110.3(3) . .
C101 N101 C113 111.0(3) . .
C101 N101 K101 110.6(2) . .
C107 N101 K101 107.8(2) . .
C113 N101 C107 110.2(3) . .
C113 N101 K101 107.0(2) . .
C106 N102 K101 108.3(2) . .
C112 N102 C106 110.6(3) . .
C112 N102 K101 109.3(2) . .
C118 N102 C106 110.2(3) . .
C118 N102 C112 108.4(3) . .
C118 N102 K101 109.9(2) . .
C102 O101 C103 110.1(3) . .
C102 O101 K101 115.7(2) . .
C103 O101 K101 112.4(2) . .
C104 O102 C105 110.6(3) . .
C104 O102 K101 115.0(2) . .
C105 O102 K101 119.66(19) . .
C108 O103 C109 111.3(3) . .
C108 O103 K101 118.4(2) . .
C109 O103 K101 116.1(2) . .
C110 O104 C111 111.2(3) . .
C110 O104 K101 110.8(2) . .
C111 O104 K101 116.0(2) . .
C114 O105 C115 111.5(3) . .
C114 O105 K101 125.29(19) . .
C115 O105 K101 114.35(19) . .
C116 O106 C117 111.3(3) . .
C116 O106 K101 113.56(19) . .
C117 O106 K101 110.08(18) . .
N201 C201 C202 114.9(3) . .
O201 C202 C201 108.8(3) . .
O201 C203 C204 107.8(3) . .
O202 C204 C203 109.8(3) . .
O202 C205 C206 108.7(3) . .
N202 C206 C205 113.3(3) . .
N201 C207 C208 113.0(3) . .
O203 C208 C207 108.7(3) . .
O203 C209 C210 108.8(3) . .
O204 C210 C209 110.3(3) . .
O204 C211 C212 109.1(3) . .
N202 C212 C211 113.4(3) . .
N201 C213 C214 113.8(3) . .
O205 C214 C213 110.0(3) . .
O205 C215 C216 109.5(3) . .
O206 C216 C215 109.1(3) . .
O206 C217 C218 109.1(3) . .
N202 C218 C217 113.7(3) . .
N202 K201 N201 178.80(8) . .
O201 K201 N201 60.20(8) . .
O201 K201 N202 120.77(8) . .
O201 K201 O202 59.84(7) . .
O201 K201 O203 96.41(8) . .
O201 K201 O204 137.57(8) . .
O201 K201 O205 103.93(7) . .
O201 K201 O206 127.86(8) . .
O202 K201 N201 119.45(8) . .
O202 K201 N202 61.63(8) . .
O203 K201 N201 58.91(8) . .
O203 K201 N202 121.21(8) . .
O203 K201 O202 121.30(7) . .
O204 K201 N201 117.39(8) . .
O204 K201 N202 62.49(8) . .
O204 K201 O202 100.94(7) . .
O204 K201 O203 59.54(7) . .
O204 K201 O205 109.83(7) . .
O204 K201 O206 91.86(7) . .
O205 K201 N201 60.22(7) . .
O205 K201 N202 118.62(8) . .
O205 K201 O202 144.71(8) . .
O205 K201 O203 89.83(7) . .
O205 K201 O206 59.66(7) . .
O206 K201 N201 118.96(7) . .
O206 K201 N202 59.95(7) . .
O206 K201 O202 103.52(7) . .
O206 K201 O203 129.37(7) . .
C201 N201 C207 110.5(3) . .
C201 N201 C213 109.3(3) . .
C201 N201 K201 106.7(2) . .
C207 N201 K201 109.99(19) . .
C213 N201 C207 109.9(3) . .
C213 N201 K201 110.4(2) . .
C206 N202 K201 108.9(2) . .
C212 N202 C206 109.8(3) . .
C212 N202 C218 110.0(3) . .
C212 N202 K201 108.1(2) . .
C218 N202 C206 109.8(3) . .
C218 N202 K201 110.21(19) . .
C202 O201 C203 112.5(3) . .
C202 O201 K201 122.6(2) . .
C203 O201 K201 118.7(2) . .
C204 O202 K201 109.5(2) . .
C205 O202 C204 110.9(3) . .
C205 O202 K201 110.9(2) . .
C208 O203 K201 120.9(2) . .
C209 O203 C208 112.2(3) . .
C209 O203 K201 114.8(2) . .
C210 O204 C211 110.3(2) . .
C210 O204 K201 115.54(19) . .
C211 O204 K201 110.2(2) . .
C214 O205 C215 110.2(3) . .
C214 O205 K201 116.01(19) . .
C215 O205 K201 116.11(18) . .
C216 O206 K201 114.5(2) . .
C217 O206 C216 110.3(3) . .
C217 O206 K201 119.99(19) . .
N301 C301 C312 104.4(3) . 2_766
N302 C301 C312 125.6(3) . 2_766
N302 C301 N301 130.0(3) . .
N302 C302 C303 123.2(3) . .
N303 C302 C303 110.4(3) . .
N303 C302 N302 126.4(3) . .
C302 C303 C306 106.1(3) . .
N304 C303 C302 131.5(3) . .
N304 C303 C306 122.4(3) . .
N304 C304 C305 124.3(3) . .
N305 C305 C304 123.7(3) . .
C307 C306 C303 105.9(3) . .
N305 C306 C303 123.0(3) . .
N305 C306 C307 131.0(3) . .
N303 C307 C306 110.3(3) . .
N303 C307 N306 127.3(3) . .
N306 C307 C306 122.4(3) . .
N301 C308 C309 104.8(3) 2_766 .
N306 C308 C309 124.0(3) . .
N306 C308 N301 131.2(3) . 2_766
C312 C309 C308 108.7(3) . .
N307 C309 C308 127.8(3) . .
N307 C309 C312 123.5(3) . .
N307 C310 C311 123.4(3) . .
N308 C311 C310 124.0(3) . .
C309 C312 C301 108.6(3) . 2_766
N308 C312 C301 127.7(3) . 2_766
N308 C312 C309 123.7(3) . .
C308 N301 C301 113.4(3) 2_766 .
C301 N302 C302 122.0(3) . .
C307 N303 C302 107.2(3) . .
C304 N304 C303 113.1(3) . .
C305 N305 C306 113.5(3) . .
C308 N306 C307 124.0(3) . .
C309 N307 C310 113.0(3) . .
C312 N308 C311 112.5(3) . .
N401 C401 C412 105.1(3) . 2_667
N402 C401 C412 124.8(3) . 2_667
N402 C401 N401 130.1(3) . .
N402 C402 C403 122.8(3) . .
N403 C402 C403 110.1(3) . .
N403 C402 N402 127.0(3) . .
C402 C403 C406 106.1(3) . .
N404 C403 C402 131.2(3) . .
N404 C403 C406 122.7(3) . .
N404 C404 C405 123.6(3) . .
N405 C405 C404 124.3(3) . .
C407 C406 C403 106.2(3) . .
N405 C406 C403 122.9(3) . .
N405 C406 C407 130.9(3) . .
N403 C407 C406 109.9(3) . .
N403 C407 N406 127.3(3) . .
N406 C407 C406 122.8(3) . .
N401 C408 C409 104.6(3) 2_667 .
N406 C408 C409 125.1(3) . .
N406 C408 N401 130.4(3) . 2_667
C412 C409 C408 108.7(3) . .
N407 C409 C408 127.5(3) . .
N407 C409 C412 123.8(3) . .
N407 C410 C411 124.0(4) . .
N408 C411 C410 123.0(4) . .
C409 C412 C401 108.6(3) . 2_667
N408 C412 C401 128.2(3) . 2_667
N408 C412 C409 123.2(3) . .
C401 N401 C408 113.1(3) . 2_667
C401 N402 C402 123.4(3) . .
C402 N403 C407 107.7(3) . .
C404 N404 C403 113.6(3) . .
C405 N405 C406 113.0(3) . .
C408 N406 C407 122.6(3) . .
C409 N407 C410 112.7(3) . .
C412 N408 C411 113.3(3) . .

loop_
_geom_bond_atom_site_label_1
_geom_bond_atom_site_label_2
_geom_bond_distance
_geom_bond_site_symmetry_2
C51 C52 1.391(5) .
C51 C56 1.386(6) .
C51 Cl51 1.730(4) .
C52 C53 1.385(5) .
C52 Cl52 1.731(4) .
C53 C54 1.379(6) .
C54 C55 1.385(6) .
C55 C56 1.380(6) .
C101 C102 1.506(5) .
C101 N101 1.465(5) .
C102 O101 1.422(4) .
C103 C104 1.491(5) .
C103 O101 1.427(4) .
C104 O102 1.418(4) .
C105 C106 1.502(5) .
C105 O102 1.426(4) .
C106 N102 1.475(4) .
C107 C108 1.499(6) .
C107 N101 1.476(5) .
C108 O103 1.413(5) .
C109 C110 1.480(6) .
C109 O103 1.425(5) .
C110 O104 1.419(4) .
C111 C112 1.499(5) .
C111 O104 1.425(5) .
C112 N102 1.472(5) .
C113 C114 1.509(5) .
C113 N101 1.471(4) .
C114 O105 1.420(4) .
C115 C116 1.495(5) .
C115 O105 1.430(4) .
C116 O106 1.426(4) .
C117 C118 1.506(5) .
C117 O106 1.432(4) .
C118 N102 1.470(4) .
K101 N101 3.043(3) .
K101 N102 2.963(3) .
K101 O101 2.877(3) .
K101 O102 2.773(2) .
K101 O103 2.812(3) .
K101 O104 2.874(3) .
K101 O105 2.775(2) .
K101 O106 2.848(2) .
C201 C202 1.505(5) .
C201 N201 1.472(5) .
C202 O201 1.415(4) .
C203 C204 1.487(5) .
C203 O201 1.429(4) .
C204 O202 1.432(4) .
C205 C206 1.509(5) .
C205 O202 1.429(4) .
C206 N202 1.477(4) .
C207 C208 1.513(5) .
C207 N201 1.479(5) .
C208 O203 1.424(4) .
C209 C210 1.505(5) .
C209 O203 1.417(4) .
C210 O204 1.421(4) .
C211 C212 1.506(5) .
C211 O204 1.442(4) .
C212 N202 1.465(4) .
C213 C214 1.501(5) .
C213 N201 1.473(4) .
C214 O205 1.424(4) .
C215 C216 1.493(5) .
C215 O205 1.436(4) .
C216 O206 1.424(4) .
C217 C218 1.504(5) .
C217 O206 1.421(4) .
C218 N202 1.475(4) .
K201 N201 3.016(3) .
K201 N202 2.964(3) .
K201 O201 2.777(3) .
K201 O202 2.895(3) .
K201 O203 2.886(3) .
K201 O204 2.822(3) .
K201 O205 2.835(2) .
K201 O206 2.841(3) .
C301 C312 1.470(4) 2_766
C301 N301 1.400(4) .
C301 N302 1.289(4) .
C302 C303 1.417(5) .
C302 N302 1.383(4) .
C302 N303 1.375(4) .
C303 C306 1.429(4) .
C303 N304 1.356(4) .
C304 C305 1.397(5) .
C304 N304 1.340(4) .
C305 N305 1.334(4) .
C306 C307 1.422(5) .
C306 N305 1.350(4) .
C307 N303 1.373(4) .
C307 N306 1.382(4) .
C308 C309 1.465(4) .
C308 N301 1.389(4) 2_766
C308 N306 1.293(4) .
C309 C312 1.392(5) .
C309 N307 1.337(4) .
C310 C311 1.383(5) .
C310 N307 1.339(4) .
C311 N308 1.341(4) .
C312 N308 1.338(4) .
C401 C412 1.460(5) 2_667
C401 N401 1.392(4) .
C401 N402 1.293(4) .
C402 C403 1.421(5) .
C402 N402 1.380(4) .
C402 N403 1.369(4) .
C403 C406 1.426(5) .
C403 N404 1.350(4) .
C404 C405 1.404(5) .
C404 N404 1.334(4) .
C405 N405 1.331(4) .
C406 C407 1.420(5) .
C406 N405 1.355(4) .
C407 N403 1.376(4) .
C407 N406 1.379(4) .
C408 C409 1.466(5) .
C408 N401 1.397(4) 2_667
C408 N406 1.292(4) .
C409 C412 1.392(5) .
C409 N407 1.339(4) .
C410 C411 1.386(5) .
C410 N407 1.343(5) .
C411 N408 1.347(5) .
C412 N408 1.341(4) .

loop_
_exptl_oxdiff_crystal_face_indexfrac_h
_exptl_oxdiff_crystal_face_indexfrac_k
_exptl_oxdiff_crystal_face_indexfrac_l
_exptl_oxdiff_crystal_face_x
_exptl_oxdiff_crystal_face_y
_exptl_oxdiff_crystal_face_z
-0.0001 -0.9997 -0.0000 -0.0007 0.0427 0.0184
0.0001 0.9997 0.0000 0.0007 -0.0427 -0.0184
0.0001 0.0001 0.9993 -0.0295 -0.0072 -0.0024
-0.0001 -0.0001 -0.9993 0.0295 0.0072 0.0024
-4.9972 0.9987 1.9983 0.0079 -0.1509 0.3266
4.9972 -0.9987 -1.9983 -0.0079 0.1509 -0.3266
